data_1559860
loop_
_publ_author_name
'Ahmed, Jasimuddin'
'Datta, Paramita'
'Das, Arpan'
'Jomy, Stephy'
'Mandal, Swadhin K.'

_publ_section_title
;
 Switching between mono and doubly reduced odd alternant hydrocarbon:
 designing a redox catalyst.
;
_journal_issue 8
_journal_name_full 'Chemical science'
_journal_page_first 3039
_journal_page_last 3049
_journal_paper_doi 10.1039/d0sc05972b
_journal_volume 12
_journal_year 2020
_chemical_formula_moiety 'C25 H31 K O8'
_chemical_formula_sum 'C25 H31 K O8'
_chemical_formula_weight 498.60
_space_group_crystal_system monoclinic
_space_group_IT_number 14
_space_group_name_Hall '-P 2ybc'
_space_group_name_H-M_alt 'P 1 21/c 1'
_atom_sites_solution_hydrogens geom
_atom_sites_solution_primary dual
_audit_creation_date 2020-03-18
_audit_creation_method
;
Olex2 1.2
(compiled 2018.05.29 svn.r3508 for OlexSys, GUI svn.r5506)
;
_audit_update_record
;
2020-03-18 deposited with the CCDC.	2020-12-23 downloaded from the CCDC.
;
_cell_angle_alpha 90
_cell_angle_beta 100.071(4)
_cell_angle_gamma 90
_cell_formula_units_Z 4
_cell_length_a 8.3399(4)
_cell_length_b 27.1397(12)
_cell_length_c 11.0226(5)
_cell_measurement_reflns_used 7126
_cell_measurement_temperature 100.00(10)
_cell_measurement_theta_max 66.2200
_cell_measurement_theta_min 3.2570
_cell_volume 2456.4(2)
_computing_cell_refinement 'CrysAlisPro 1.171.38.46 (Rigaku OD, 2015)'
_computing_data_collection 'CrysAlisPro 1.171.38.46 (Rigaku OD, 2015)'
_computing_data_reduction 'CrysAlisPro 1.171.38.46 (Rigaku OD, 2015)'
_computing_molecular_graphics 'Olex2 (Dolomanov et al., 2009)'
_computing_publication_material 'Olex2 (Dolomanov et al., 2009)'
_computing_structure_refinement 'ShelXL (Sheldrick, 2015)'
_computing_structure_solution 'ShelXT (Sheldrick, 2015)'
_diffrn_ambient_environment N~2~
_diffrn_ambient_temperature 100.00(10)
_diffrn_detector 'CCD plate'
_diffrn_detector_area_resol_mean 7.9580
_diffrn_detector_type Eos
_diffrn_measured_fraction_theta_full 0.980
_diffrn_measured_fraction_theta_max 0.980
_diffrn_measurement_details
;
List of Runs (angles in degrees, time in seconds):

  # Type    Start    End  Width  t~exp~   \w     \q     \k     \f   Frames
#--------------------------------------------------------------------------
  1  \w    -12.00 102.00   1.00    4.00    --   26.33  57.00  30.00  114
  2  \w    -50.00  64.00   1.00    4.00    --   26.33 -57.00 -90.00  114
  3  \w    -12.00 102.00   1.00    4.00    --   26.33  57.00 150.00  114
  4  \w     -9.00 104.00   1.00   18.00    --   67.17 -61.00  90.00  113
  5  \w     30.00 144.00   1.00   18.00    --   67.17  61.00 -30.00  114
  6  \w     20.00 147.00   1.00   18.00    --   67.17  45.00  60.00  127
  7  \w     57.00 150.00   1.00   18.00    --   67.17 178.00   0.00   93
  8  \w     82.00 146.00   1.00   18.00    --   67.17 146.00-142.00   64
  9  \w     29.00 145.00   1.00   22.00    --  108.00 -65.00 -30.00  116
 10  \w     65.00 178.00   1.00   22.00    --  108.00  77.00 -30.00  113
 11  \w     19.00 158.00   1.00   22.00    --  108.00 -89.00 -30.00  139
 12  \w    101.00 178.00   1.00   22.00    --  108.00 104.00 120.00   77
 13  \w     69.00 178.00   1.00   22.00    --  108.00  54.00  30.00  109
 14  \w     58.00 178.00   1.00   22.00    --  108.00  43.00-180.00  120
 15  \w     21.00 113.00   1.00   22.00    --  108.00-104.00 -30.00   92
 16  \w     21.00 113.00   1.00   22.00    --  108.00-104.00-120.00   92
 17  \w     71.00 178.00   1.00   22.00    --  108.00  65.00  60.00  107
 18  \w     86.00 178.00   1.00   22.00    --  108.00 138.00-150.00   92
 19  \w    101.00 178.00   1.00   22.00    --  108.00 104.00  60.00   77
 20  \w    101.00 178.00   1.00   22.00    --  108.00 104.00 -90.00   77
 21  \w     36.00 178.00   1.00   22.00    --  108.00  32.00 120.00  142
 22  \w     69.00 140.00   1.00   22.00    --  108.00  54.00  60.00   71
 23  \w     54.00 152.00   1.00   22.00    --  108.00 -47.00  74.81   98
 24  \w     82.00 119.00   1.00   22.00    --  108.00  54.00 -30.00   37
;
_diffrn_measurement_device 'four-circle diffractometer'
_diffrn_measurement_device_type 'SuperNova, Dual, Cu at zero, Eos'
_diffrn_measurement_method '\w scans'
_diffrn_orient_matrix_type 'CrysAlisPro convention (1999,Acta A55,543-557)'
_diffrn_orient_matrix_UB_11 0.0144809000
_diffrn_orient_matrix_UB_12 -0.0555702000
_diffrn_orient_matrix_UB_13 0.0286592000
_diffrn_orient_matrix_UB_21 -0.0054106000
_diffrn_orient_matrix_UB_22 -0.0109384000
_diffrn_orient_matrix_UB_23 -0.1377811000
_diffrn_orient_matrix_UB_31 0.1869128000
_diffrn_orient_matrix_UB_32 0.0039916000
_diffrn_orient_matrix_UB_33 0.0187554000
_diffrn_radiation_monochromator mirror
_diffrn_radiation_probe x-ray
_diffrn_radiation_type CuK\a
_diffrn_radiation_wavelength 1.54184
_diffrn_reflns_av_R_equivalents 0.0429
_diffrn_reflns_av_unetI/netI 0.0345
_diffrn_reflns_Laue_measured_fraction_full 0.980
_diffrn_reflns_Laue_measured_fraction_max 0.980
_diffrn_reflns_limit_h_max 9
_diffrn_reflns_limit_h_min -8
_diffrn_reflns_limit_k_max 31
_diffrn_reflns_limit_k_min -32
_diffrn_reflns_limit_l_max 13
_diffrn_reflns_limit_l_min -12
_diffrn_reflns_number 16231
_diffrn_reflns_point_group_measured_fraction_full 0.980
_diffrn_reflns_point_group_measured_fraction_max 0.980
_diffrn_reflns_theta_full 66.366
_diffrn_reflns_theta_max 66.366
_diffrn_reflns_theta_min 3.257
_diffrn_source 'micro-focus sealed X-ray tube'
_diffrn_source_type 'SuperNova (Cu) X-ray Source'
_exptl_absorpt_coefficient_mu 2.296
_exptl_absorpt_correction_T_max 1.00000
_exptl_absorpt_correction_T_min 0.67534
_exptl_absorpt_correction_type multi-scan
_exptl_absorpt_process_details
;
CrysAlisPro 1.171.38.46 (Rigaku Oxford Diffraction, 2015)
Empirical absorption correction using spherical harmonics,
 implemented in SCALE3 ABSPACK scaling algorithm.
;
_exptl_crystal_colour 'clear dark yellow'
_exptl_crystal_colour_lustre clear
_exptl_crystal_colour_modifier dark
_exptl_crystal_colour_primary yellow
_exptl_crystal_density_diffrn 1.348
_exptl_crystal_description needle
_exptl_crystal_F_000 1056
_exptl_crystal_size_max 0.3
_exptl_crystal_size_mid 0.15
_exptl_crystal_size_min 0.1
_refine_diff_density_max 1.525
_refine_diff_density_min -0.782
_refine_diff_density_rms 0.130
_refine_ls_extinction_method none
_refine_ls_goodness_of_fit_ref 1.045
_refine_ls_hydrogen_treatment constr
_refine_ls_matrix_type full
_refine_ls_number_parameters 295
_refine_ls_number_reflns 4218
_refine_ls_number_restraints 2
_refine_ls_restrained_S_all 1.046
_refine_ls_R_factor_all 0.1199
_refine_ls_R_factor_gt 0.1134
_refine_ls_shift/su_max 0.000
_refine_ls_shift/su_mean 0.000
_refine_ls_structure_factor_coef Fsqd
_refine_ls_weighting_details 'w=1/[\s^2^(Fo^2^)+(0.1679P)^2^+11.3134P] where P=(Fo^2^+2Fc^2^)/3'
_refine_ls_weighting_scheme calc
_refine_ls_wR_factor_gt 0.3001
_refine_ls_wR_factor_ref 0.3068
_reflns_Friedel_coverage 0.000
_reflns_number_gt 3810
_reflns_number_total 4218
_reflns_threshold_expression 'I > 2\s(I)'
_cod_data_source_file d0sc05972b2.cif
_cod_data_source_block chok1_ply
_cod_depositor_comments
;Adding full bibliography for 1559860--1559862.cif.

 Adding full bibliography for 1559860--1559862.cif.
;
_cod_database_code 1559860
_shelx_shelxl_version_number 2014/7
_chemical_oxdiff_formula 'C H O K'
_shelx_space_group_comment
;
The symmetry employed for this shelxl refinement is uniquely defined
by the following loop, which should always be used as a source of
symmetry information in preference to the above space-group names.
They are only intended as comments.
;
_reflns_odcompleteness_completeness 98.02
_reflns_odcompleteness_iscentric 1
_reflns_odcompleteness_theta 66.97
_olex2_refinement_description
;
1. Fixed Uiso
 At 1.2 times of:
  All C(H) groups, All C(H,H) groups
2. Restrained distances
 O4-C19
 1.39 with sigma of 0.02
 O5-C17
 1.39 with sigma of 0.02
3. Uiso/Uaniso restraints and constraints
Uanis(O5) = Uanis(C17)
Uanis(C19) = Uanis(O4)
4.a Secondary CH2 refined with riding coordinates:
 C00U(H00A,H00B), C00V(H00C,H00D), C14(H14A,H14B), C15(H15A,H15B), C16(H16A,
 H16B), C17(H17A,H17B), C18(H18A,H18B), C19(H19A,H19B), C20(H20A,H20B),
 C21(H21A,H21B), C22(H22A,H22B), C23(H23A,H23B)
4.b Aromatic/amide H refined with riding coordinates:
 C2(H2), C3(H3), C5(H5), C6(H6), C7(H7), C11(H11), C12(H12)
;
_olex2_date_sample_data_collection 2020-01-25
_olex2_submission_special_instructions 'No special instructions were received'
_oxdiff_exptl_absorpt_empirical_details
;
Empirical correction (ABSPACK) includes:
- Absorption correction using spherical harmonics
- Frame scaling
;
_oxdiff_exptl_absorpt_empirical_full_max 1.579
_oxdiff_exptl_absorpt_empirical_full_min 0.612

loop_
_space_group_symop_operation_xyz
'x, y, z'
'-x, y+1/2, -z+1/2'
'-x, -y, -z'
'x, -y-1/2, z-1/2'

loop_
_atom_site_label
_atom_site_type_symbol
_atom_site_fract_x
_atom_site_fract_y
_atom_site_fract_z
_atom_site_U_iso_or_equiv
_atom_site_adp_type
_atom_site_occupancy
_atom_site_site_symmetry_order
_atom_site_calc_flag
_atom_site_refinement_flags_posn
_atom_site_refinement_flags_adp
_atom_site_refinement_flags_occupancy
_atom_site_disorder_assembly
_atom_site_disorder_group
K1 K 0.48300(14) 0.57873(4) 0.76611(10) 0.0320(4) Uani 1 1 d . . . . .
O1 O 0.2385(4) 0.60011(14) 0.5856(3) 0.0353(9) Uani 1 1 d . . . . .
O2 O 0.5465(4) 0.63999(15) 0.5949(3) 0.0388(9) Uani 1 1 d . . . . .
O3 O 0.6084(6) 0.65670(16) 0.9338(4) 0.0489(11) Uani 1 1 d . . . . .
O4 O 0.8359(5) 0.6047(2) 0.8210(5) 0.0590(11) Uani 1 1 d D . . . .
O5 O 0.7206(7) 0.5233(3) 0.6715(5) 0.0845(18) Uani 1 1 d D . . . .
O6 O 0.4687(9) 0.4699(2) 0.7386(6) 0.092(2) Uani 1 1 d . . . . .
O7 O 0.2585(6) 0.5140(2) 0.8779(6) 0.0776(19) Uani 1 1 d . . . . .
O8 O 0.3654(6) 0.60169(19) 1.0010(4) 0.0550(12) Uani 1 1 d . . . . .
C00U C 0.2667(10) 0.4609(3) 0.8538(14) 0.104(5) Uani 1 1 d . . . . .
H00A H 0.1617 0.4458 0.8552 0.125 Uiso 1 1 calc R . . . .
H00B H 0.3466 0.4455 0.9168 0.125 Uiso 1 1 calc R . . . .
C00V C 0.2332(10) 0.5240(5) 0.9960(11) 0.105(5) Uani 1 1 d . . . . .
H00C H 0.3250 0.5124 1.0556 0.126 Uiso 1 1 calc R . . . .
H00D H 0.1359 0.5072 1.0113 0.126 Uiso 1 1 calc R . . . .
C1 C 0.1980(6) 0.62939(18) 0.4976(4) 0.0279(10) Uani 1 1 d . . . . .
C2 C 0.0285(6) 0.6302(2) 0.4359(5) 0.0326(11) Uani 1 1 d . . . . .
H2 H -0.0434 0.6074 0.4596 0.039 Uiso 1 1 calc R . . . .
C3 C -0.0282(6) 0.6626(2) 0.3458(5) 0.0316(11) Uani 1 1 d . . . . .
H3 H -0.1382 0.6622 0.3111 0.038 Uiso 1 1 calc R . . . .
C4 C 0.0768(6) 0.69745(19) 0.3026(5) 0.0298(11) Uani 1 1 d . . . . .
C5 C 0.0179(7) 0.7316(2) 0.2104(5) 0.0387(13) Uani 1 1 d . . . . .
H5 H -0.0927 0.7320 0.1778 0.046 Uiso 1 1 calc R . . . .
C6 C 0.1196(8) 0.7644(2) 0.1671(6) 0.0453(14) Uani 1 1 d . . . . .
H6 H 0.0777 0.7875 0.1076 0.054 Uiso 1 1 calc R . . . .
C7 C 0.2845(8) 0.7629(2) 0.2125(5) 0.0413(13) Uani 1 1 d . . . . .
H7 H 0.3535 0.7848 0.1819 0.050 Uiso 1 1 calc R . . . .
C8 C 0.3497(7) 0.72913(18) 0.3038(5) 0.0316(11) Uani 1 1 d . . . . .
C9 C 0.2449(6) 0.69582(17) 0.3528(4) 0.0251(10) Uani 1 1 d . . . . .
C10 C 0.3082(6) 0.66295(17) 0.4508(4) 0.0260(10) Uani 1 1 d . . . . .
C11 C 0.5211(7) 0.7267(2) 0.3497(5) 0.0339(12) Uani 1 1 d . . . . .
H11 H 0.5915 0.7465 0.3145 0.041 Uiso 1 1 calc R . . . .
C12 C 0.5825(6) 0.6964(2) 0.4426(5) 0.0313(11) Uani 1 1 d . . . . .
H12 H 0.6946 0.6958 0.4697 0.038 Uiso 1 1 calc R . . . .
C13 C 0.4796(6) 0.66417(18) 0.5026(5) 0.0290(10) Uani 1 1 d . . . . .
C14 C 0.3133(17) 0.4539(4) 0.7304(16) 0.131(6) Uani 1 1 d . . . . .
H14A H 0.3055 0.4194 0.7073 0.157 Uiso 1 1 calc R . . . .
H14B H 0.2414 0.4727 0.6686 0.157 Uiso 1 1 calc R . . . .
C15 C 0.5384(19) 0.4584(4) 0.6318(10) 0.116(5) Uani 1 1 d . . . . .
H15A H 0.4759 0.4747 0.5606 0.140 Uiso 1 1 calc R . . . .
H15B H 0.5311 0.4232 0.6172 0.140 Uiso 1 1 calc R . . . .
C16 C 0.7120(16) 0.4740(4) 0.6456(9) 0.107(5) Uani 1 1 d . . . . .
H16A H 0.7778 0.4556 0.7118 0.128 Uiso 1 1 calc R . . . .
H16B H 0.7530 0.4675 0.5700 0.128 Uiso 1 1 calc R . . . .
C17 C 0.8866(11) 0.5401(4) 0.6930(7) 0.0845(18) Uani 1 1 d D . . . .
H17A H 0.9364 0.5319 0.6224 0.101 Uiso 1 1 calc R . . . .
H17B H 0.9467 0.5232 0.7643 0.101 Uiso 1 1 calc R . . . .
C18 C 0.8972(9) 0.5931(4) 0.7137(8) 0.081(3) Uani 1 1 d . . . . .
H18A H 1.0098 0.6036 0.7225 0.097 Uiso 1 1 calc R . . . .
H18B H 0.8349 0.6102 0.6438 0.097 Uiso 1 1 calc R . . . .
C19 C 0.8405(8) 0.6565(3) 0.8412(7) 0.0590(11) Uani 1 1 d D . . . .
H19A H 0.7752 0.6730 0.7714 0.071 Uiso 1 1 calc R . . . .
H19B H 0.9516 0.6683 0.8487 0.071 Uiso 1 1 calc R . . . .
C20 C 0.7770(9) 0.6683(3) 0.9543(7) 0.062(2) Uani 1 1 d . . . . .
H20A H 0.8341 0.6491 1.0228 0.074 Uiso 1 1 calc R . . . .
H20B H 0.7929 0.7029 0.9739 0.074 Uiso 1 1 calc R . . . .
C21 C 0.5336(12) 0.6690(2) 1.0376(6) 0.065(2) Uani 1 1 d . . . . .
H21A H 0.5385 0.7043 1.0510 0.079 Uiso 1 1 calc R . . . .
H21B H 0.5917 0.6530 1.1111 0.079 Uiso 1 1 calc R . . . .
C22 C 0.3626(11) 0.6526(3) 1.0140(7) 0.066(2) Uani 1 1 d . . . . .
H22A H 0.3091 0.6616 1.0822 0.080 Uiso 1 1 calc R . . . .
H22B H 0.3042 0.6677 0.9395 0.080 Uiso 1 1 calc R . . . .
C23 C 0.2143(9) 0.5779(4) 1.0083(8) 0.081(3) Uani 1 1 d . . . . .
H23A H 0.1299 0.5899 0.9431 0.097 Uiso 1 1 calc R . . . .
H23B H 0.1822 0.5854 1.0867 0.097 Uiso 1 1 calc R . . . .

loop_
_atom_site_aniso_label
_atom_site_aniso_U_11
_atom_site_aniso_U_22
_atom_site_aniso_U_33
_atom_site_aniso_U_23
_atom_site_aniso_U_13
_atom_site_aniso_U_12
K1 0.0375(7) 0.0295(6) 0.0272(6) 0.0028(4) 0.0005(4) 0.0034(4)
O1 0.038(2) 0.038(2) 0.0279(18) 0.0096(15) 0.0021(15) -0.0022(16)
O2 0.0292(19) 0.050(2) 0.036(2) 0.0103(17) 0.0012(15) 0.0010(16)
O3 0.066(3) 0.041(2) 0.036(2) 0.0000(17) -0.0034(19) -0.002(2)
O4 0.0354(19) 0.084(3) 0.056(2) 0.029(2) 0.0049(16) 0.0046(19)
O5 0.088(3) 0.121(4) 0.041(2) -0.011(2) 0.003(2) 0.061(3)
O6 0.115(5) 0.041(3) 0.095(5) -0.014(3) -0.054(4) 0.010(3)
O7 0.053(3) 0.070(3) 0.098(5) 0.049(3) -0.021(3) -0.014(2)
O8 0.052(3) 0.068(3) 0.048(3) 0.016(2) 0.017(2) 0.023(2)
C00U 0.046(4) 0.049(5) 0.197(13) 0.066(7) -0.032(6) -0.020(4)
C00V 0.045(4) 0.137(10) 0.122(9) 0.094(8) -0.016(5) -0.031(5)
C1 0.032(3) 0.028(2) 0.024(2) -0.0029(19) 0.0067(19) -0.0015(19)
C2 0.030(3) 0.037(3) 0.032(3) 0.000(2) 0.008(2) -0.007(2)
C3 0.027(2) 0.038(3) 0.028(2) -0.003(2) 0.0014(19) 0.000(2)
C4 0.034(3) 0.029(2) 0.026(2) -0.002(2) 0.0029(19) 0.002(2)
C5 0.036(3) 0.043(3) 0.034(3) 0.001(2) -0.004(2) 0.003(2)
C6 0.056(4) 0.032(3) 0.042(3) 0.011(2) -0.007(3) -0.001(3)
C7 0.053(3) 0.036(3) 0.033(3) 0.010(2) 0.004(2) -0.007(3)
C8 0.041(3) 0.024(2) 0.029(3) 0.0009(19) 0.004(2) -0.005(2)
C9 0.032(3) 0.022(2) 0.021(2) -0.0042(18) 0.0059(18) 0.0009(18)
C10 0.029(2) 0.027(2) 0.022(2) -0.0024(18) 0.0041(18) 0.0015(19)
C11 0.038(3) 0.034(3) 0.032(3) -0.002(2) 0.011(2) -0.009(2)
C12 0.024(2) 0.039(3) 0.031(3) -0.004(2) 0.0041(19) 0.000(2)
C13 0.033(3) 0.028(2) 0.026(2) -0.0009(19) 0.005(2) 0.0019(19)
C14 0.125(10) 0.044(5) 0.181(14) 0.006(7) -0.088(10) -0.013(6)
C15 0.187(14) 0.070(6) 0.075(7) -0.053(5) -0.025(7) 0.022(7)
C16 0.140(10) 0.111(8) 0.060(5) -0.028(5) -0.009(6) 0.080(8)
C17 0.088(3) 0.121(4) 0.041(2) -0.011(2) 0.003(2) 0.061(3)
C18 0.035(4) 0.151(9) 0.063(5) 0.038(5) 0.027(3) 0.025(4)
C19 0.0354(19) 0.084(3) 0.056(2) 0.029(2) 0.0049(16) 0.0046(19)
C20 0.070(5) 0.048(4) 0.056(4) 0.008(3) -0.019(3) -0.011(3)
C21 0.130(8) 0.032(3) 0.035(3) -0.002(3) 0.016(4) 0.010(4)
C22 0.088(6) 0.072(5) 0.044(4) 0.011(3) 0.025(4) 0.036(4)
C23 0.032(4) 0.156(10) 0.058(5) 0.035(5) 0.016(3) 0.024(4)

loop_
_atom_type_symbol
_atom_type_description
_atom_type_scat_dispersion_real
_atom_type_scat_dispersion_imag
_atom_type_scat_source
C C 0.0181 0.0091 'International Tables Vol C Tables 4.2.6.8 and 6.1.1.4'
H H 0.0000 0.0000 'International Tables Vol C Tables 4.2.6.8 and 6.1.1.4'
K K 0.3868 1.0657 'International Tables Vol C Tables 4.2.6.8 and 6.1.1.4'
O O 0.0492 0.0322 'International Tables Vol C Tables 4.2.6.8 and 6.1.1.4'

loop_
_geom_angle_atom_site_label_1
_geom_angle_atom_site_label_2
_geom_angle_atom_site_label_3
_geom_angle
_geom_angle_site_symmetry_1
_geom_angle_site_symmetry_3
_geom_angle_publ_flag
O1 K1 O3 117.73(13) . . ?
O1 K1 O4 134.60(12) . . ?
O1 K1 O5 109.64(14) . . ?
O1 K1 O6 97.41(14) . . ?
O1 K1 O7 89.02(13) . . ?
O1 K1 O8 106.16(12) . . ?
O2 K1 O1 63.23(11) . . ?
O2 K1 O3 84.27(13) . . ?
O2 K1 O4 71.45(12) . . ?
O2 K1 O5 80.24(17) . . ?
O2 K1 O6 124.29(19) . . ?
O2 K1 O7 152.25(13) . . ?
O2 K1 O8 128.71(14) . . ?
O3 K1 O4 57.49(15) . . ?
O3 K1 O6 143.06(14) . . ?
O3 K1 O7 110.51(17) . . ?
O3 K1 O8 55.19(14) . . ?
O4 K1 O7 136.28(13) . . ?
O4 K1 O8 103.69(15) . . ?
O5 K1 O3 115.35(18) . . ?
O5 K1 O4 58.03(19) . . ?
O5 K1 O6 56.7(2) . . ?
O5 K1 O7 111.7(2) . . ?
O5 K1 O8 141.91(14) . . ?
O6 K1 O4 106.02(18) . . ?
O6 K1 O7 56.0(2) . . ?
O6 K1 O8 106.4(2) . . ?
O7 K1 O8 56.00(18) . . ?
C1 O1 K1 141.9(3) . . ?
C13 O2 K1 142.4(3) . . ?
C20 O3 K1 120.2(4) . . ?
C20 O3 C21 112.2(6) . . ?
C21 O3 K1 121.5(4) . . ?
C18 O4 K1 105.6(5) . . ?
C18 O4 C19 110.5(6) . . ?
C19 O4 K1 105.2(3) . . ?
C16 O5 K1 125.7(7) . . ?
C16 O5 C17 111.0(8) . . ?
C17 O5 K1 119.1(5) . . ?
C14 O6 K1 110.2(6) . . ?
C14 O6 C15 113.4(10) . . ?
C15 O6 K1 106.6(6) . . ?
C00U O7 K1 116.7(6) . . ?
C00V O7 K1 119.0(5) . . ?
C00V O7 C00U 112.4(8) . . ?
C22 O8 K1 108.1(4) . . ?
C22 O8 C23 114.3(6) . . ?
C23 O8 K1 112.3(5) . . ?
O7 C00U H00A 110.0 . . ?
O7 C00U H00B 110.0 . . ?
O7 C00U C14 108.5(7) . . ?
H00A C00U H00B 108.4 . . ?
C14 C00U H00A 110.0 . . ?
C14 C00U H00B 110.0 . . ?
O7 C00V H00C 110.0 . . ?
O7 C00V H00D 110.0 . . ?
O7 C00V C23 108.4(6) . . ?
H00C C00V H00D 108.4 . . ?
C23 C00V H00C 110.0 . . ?
C23 C00V H00D 110.0 . . ?
O1 C1 C2 118.6(4) . . ?
O1 C1 C10 124.8(5) . . ?
C10 C1 C2 116.6(4) . . ?
C1 C2 H2 118.7 . . ?
C3 C2 C1 122.7(5) . . ?
C3 C2 H2 118.7 . . ?
C2 C3 H3 119.3 . . ?
C2 C3 C4 121.4(5) . . ?
C4 C3 H3 119.3 . . ?
C5 C4 C3 121.6(5) . . ?
C5 C4 C9 120.2(5) . . ?
C9 C4 C3 118.2(5) . . ?
C4 C5 H5 119.2 . . ?
C6 C5 C4 121.5(5) . . ?
C6 C5 H5 119.2 . . ?
C5 C6 H6 120.2 . . ?
C5 C6 C7 119.6(5) . . ?
C7 C6 H6 120.2 . . ?
C6 C7 H7 119.5 . . ?
C6 C7 C8 121.1(5) . . ?
C8 C7 H7 119.5 . . ?
C7 C8 C9 120.0(5) . . ?
C7 C8 C11 121.5(5) . . ?
C9 C8 C11 118.4(5) . . ?
C4 C9 C8 117.6(4) . . ?
C4 C9 C10 121.7(4) . . ?
C8 C9 C10 120.8(5) . . ?
C9 C10 C1 119.2(4) . . ?
C9 C10 C13 119.6(4) . . ?
C13 C10 C1 121.2(4) . . ?
C8 C11 H11 119.3 . . ?
C12 C11 C8 121.4(5) . . ?
C12 C11 H11 119.3 . . ?
C11 C12 H12 118.8 . . ?
C11 C12 C13 122.4(5) . . ?
C13 C12 H12 118.8 . . ?
O2 C13 C10 125.2(5) . . ?
O2 C13 C12 117.8(5) . . ?
C10 C13 C12 117.0(4) . . ?
O6 C14 C00U 107.4(9) . . ?
O6 C14 H14A 110.2 . . ?
O6 C14 H14B 110.2 . . ?
C00U C14 H14A 110.2 . . ?
C00U C14 H14B 110.2 . . ?
H14A C14 H14B 108.5 . . ?
O6 C15 H15A 109.1 . . ?
O6 C15 H15B 109.1 . . ?
O6 C15 C16 112.4(7) . . ?
H15A C15 H15B 107.9 . . ?
C16 C15 H15A 109.1 . . ?
C16 C15 H15B 109.1 . . ?
O5 C16 C15 108.2(8) . . ?
O5 C16 H16A 110.1 . . ?
O5 C16 H16B 110.1 . . ?
C15 C16 H16A 110.1 . . ?
C15 C16 H16B 110.1 . . ?
H16A C16 H16B 108.4 . . ?
O5 C17 H17A 109.3 . . ?
O5 C17 H17B 109.3 . . ?
O5 C17 C18 111.7(6) . . ?
H17A C17 H17B 107.9 . . ?
C18 C17 H17A 109.3 . . ?
C18 C17 H17B 109.3 . . ?
O4 C18 C17 109.4(7) . . ?
O4 C18 H18A 109.8 . . ?
O4 C18 H18B 109.8 . . ?
C17 C18 H18A 109.8 . . ?
C17 C18 H18B 109.8 . . ?
H18A C18 H18B 108.2 . . ?
O4 C19 H19A 109.7 . . ?
O4 C19 H19B 109.7 . . ?
O4 C19 C20 110.0(6) . . ?
H19A C19 H19B 108.2 . . ?
C20 C19 H19A 109.7 . . ?
C20 C19 H19B 109.7 . . ?
O3 C20 C19 108.1(6) . . ?
O3 C20 H20A 110.1 . . ?
O3 C20 H20B 110.1 . . ?
C19 C20 H20A 110.1 . . ?
C19 C20 H20B 110.1 . . ?
H20A C20 H20B 108.4 . . ?
O3 C21 H21A 109.8 . . ?
O3 C21 H21B 109.8 . . ?
O3 C21 C22 109.3(6) . . ?
H21A C21 H21B 108.3 . . ?
C22 C21 H21A 109.8 . . ?
C22 C21 H21B 109.8 . . ?
O8 C22 C21 106.5(6) . . ?
O8 C22 H22A 110.4 . . ?
O8 C22 H22B 110.4 . . ?
C21 C22 H22A 110.4 . . ?
C21 C22 H22B 110.4 . . ?
H22A C22 H22B 108.6 . . ?
O8 C23 C00V 109.4(6) . . ?
O8 C23 H23A 109.8 . . ?
O8 C23 H23B 109.8 . . ?
C00V C23 H23A 109.8 . . ?
C00V C23 H23B 109.8 . . ?
H23A C23 H23B 108.2 . . ?

loop_
_geom_bond_atom_site_label_1
_geom_bond_atom_site_label_2
_geom_bond_distance
_geom_bond_site_symmetry_2
_geom_bond_publ_flag
K1 O1 2.652(4) . ?
K1 O2 2.637(4) . ?
K1 O3 2.883(4) . ?
K1 O4 2.984(5) . ?
K1 O5 2.829(5) . ?
K1 O6 2.970(5) . ?
K1 O7 2.985(6) . ?
K1 O8 2.991(5) . ?
O1 C1 1.254(6) . ?
O2 C13 1.256(6) . ?
O3 C20 1.420(9) . ?
O3 C21 1.435(9) . ?
O4 C18 1.403(9) . ?
O4 C19 1.425(9) . ?
O5 C16 1.367(13) . ?
O5 C17 1.437(11) . ?
O6 C14 1.354(16) . ?
O6 C15 1.434(15) . ?
O7 C00U 1.470(12) . ?
O7 C00V 1.381(14) . ?
O8 C22 1.390(10) . ?
O8 C23 1.431(10) . ?
C00U H00A 0.9700 . ?
C00U H00B 0.9700 . ?
C00U C14 1.49(2) . ?
C00V H00C 0.9700 . ?
C00V H00D 0.9700 . ?
C00V C23 1.481(16) . ?
C1 C2 1.458(7) . ?
C1 C10 1.451(7) . ?
C2 H2 0.9300 . ?
C2 C3 1.349(8) . ?
C3 H3 0.9300 . ?
C3 C4 1.426(8) . ?
C4 C5 1.398(8) . ?
C4 C9 1.415(7) . ?
C5 H5 0.9300 . ?
C5 C6 1.372(9) . ?
C6 H6 0.9300 . ?
C6 C7 1.379(9) . ?
C7 H7 0.9300 . ?
C7 C8 1.400(8) . ?
C8 C9 1.427(7) . ?
C8 C11 1.433(8) . ?
C9 C10 1.429(7) . ?
C10 C13 1.444(7) . ?
C11 H11 0.9300 . ?
C11 C12 1.343(8) . ?
C12 H12 0.9300 . ?
C12 C13 1.461(7) . ?
C14 H14A 0.9700 . ?
C14 H14B 0.9700 . ?
C15 H15A 0.9700 . ?
C15 H15B 0.9700 . ?
C15 C16 1.491(19) . ?
C16 H16A 0.9700 . ?
C16 H16B 0.9700 . ?
C17 H17A 0.9700 . ?
C17 H17B 0.9700 . ?
C17 C18 1.456(15) . ?
C18 H18A 0.9700 . ?
C18 H18B 0.9700 . ?
C19 H19A 0.9700 . ?
C19 H19B 0.9700 . ?
C19 C20 1.472(11) . ?
C20 H20A 0.9700 . ?
C20 H20B 0.9700 . ?
C21 H21A 0.9700 . ?
C21 H21B 0.9700 . ?
C21 C22 1.474(13) . ?
C22 H22A 0.9700 . ?
C22 H22B 0.9700 . ?
C23 H23A 0.9700 . ?
C23 H23B 0.9700 . ?
